data_2234174
loop_
_publ_author_name
'Gopaul, Kaalin'
'Shaikh, Mahidansha'
'Ramjugernath, Deresh'
'Koorbanally, Neil A.'
'Omondi, Bernard'

_publ_section_title
;
 3-(3-Methoxybenzylidene)chroman-4-one
;
_journal_coeditor_code FJ2528
_journal_issue 4
_journal_name_full 'Acta Crystallographica Section E'
_journal_page_first o1006
_journal_paper_doi 10.1107/S160053681200949X
_journal_volume 68
_journal_year 2012
_chemical_formula_iupac 'C17 H14 O3'
_chemical_formula_moiety 'C17 H14 O3'
_chemical_formula_sum 'C17 H14 O3'
_chemical_formula_weight 266.28
_chemical_name_systematic
;
3-(3-Methoxybenzylidene)chroman-4-one
;
_space_group_IT_number 14
_symmetry_cell_setting monoclinic
_symmetry_space_group_name_Hall '-P 2ybc'
_symmetry_space_group_name_H-M 'P 1 21/c 1'
_atom_sites_solution_hydrogens geom
_atom_sites_solution_primary direct
_atom_sites_solution_secondary difmap
_audit_conform_dict_name cif_core.dic
_audit_conform_dict_version 2.4
_audit_creation_method 'WinGX routine CIF_UPDATE'
_cell_angle_alpha 90
_cell_angle_beta 98.658(4)
_cell_angle_gamma 90
_cell_formula_units_Z 4
_cell_length_a 12.4143(9)
_cell_length_b 6.7141(5)
_cell_length_c 16.0031(10)
_cell_measurement_reflns_used 5379
_cell_measurement_temperature 446(2)
_cell_measurement_theta_max 25
_cell_measurement_theta_min 2.57
_cell_volume 1318.67(16)
_computing_cell_refinement 'DENZO-SMN (Otwinowski & Minor, 1997)'
_computing_data_collection 'COLLECT (Nonius, 1998)'
_computing_data_reduction 'DENZO-SMN (Otwinowski & Minor, 1997)'
_computing_molecular_graphics 'ORTEP-3 (Farrugia, 1997)'
_computing_publication_material 'WinGX (Farrugia, 1999)'
_computing_structure_refinement 'SHELXL97 (Sheldrick, 2008)'
_computing_structure_solution 'SHELXS97 (Sheldrick, 2008)'
_diffrn_ambient_temperature 446(2)
_diffrn_measured_fraction_theta_full 0.998
_diffrn_measured_fraction_theta_max 0.998
_diffrn_measurement_device_type 'Nonius KappaCCD'
_diffrn_measurement_method '\f and \w scans'
_diffrn_radiation_monochromator graphite
_diffrn_radiation_type MoK\a
_diffrn_radiation_wavelength 0.71073
_diffrn_reflns_av_R_equivalents 0.0226
_diffrn_reflns_limit_h_max 14
_diffrn_reflns_limit_h_min -14
_diffrn_reflns_limit_k_max 7
_diffrn_reflns_limit_k_min -7
_diffrn_reflns_limit_l_max 18
_diffrn_reflns_limit_l_min -19
_diffrn_reflns_number 4414
_diffrn_reflns_theta_full 25
_diffrn_reflns_theta_max 25
_diffrn_reflns_theta_min 2.57
_diffrn_standards_decay_% 0
_diffrn_standards_interval_count 0
_diffrn_standards_interval_time 0
_diffrn_standards_number 0
_exptl_absorpt_coefficient_mu 0.092
_exptl_absorpt_correction_type none
_exptl_crystal_colour colourless
_exptl_crystal_density_diffrn 1.341
_exptl_crystal_density_method 'not measured'
_exptl_crystal_description block
_exptl_crystal_F_000 560
_exptl_crystal_size_max 0.28
_exptl_crystal_size_mid 0.21
_exptl_crystal_size_min 0.05
_refine_diff_density_max 0.21
_refine_diff_density_min -0.196
_refine_ls_extinction_method none
_refine_ls_goodness_of_fit_ref 0.998
_refine_ls_hydrogen_treatment constr
_refine_ls_matrix_type full
_refine_ls_number_parameters 182
_refine_ls_number_reflns 2315
_refine_ls_number_restraints 0
_refine_ls_restrained_S_all 0.998
_refine_ls_R_factor_all 0.0642
_refine_ls_R_factor_gt 0.0412
_refine_ls_shift/su_max 0
_refine_ls_shift/su_mean 0
_refine_ls_structure_factor_coef Fsqd
_refine_ls_weighting_details 'calc w=1/[\s^2^(Fo^2^)+(0.0753P)^2^+0.0000P] where P=(Fo^2^+2Fc^2^)/3'
_refine_ls_weighting_scheme calc
_refine_ls_wR_factor_gt 0.1013
_refine_ls_wR_factor_ref 0.1122
_reflns_number_gt 1662
_reflns_number_total 2315
_reflns_threshold_expression I>2sigma(I)
_cod_data_source_file fj2528.cif
_cod_data_source_block I
_cod_original_sg_symbol_H-M 'P 21/c'
_cod_database_code 2234174
_cod_database_fobs_code 2234174

loop_
_symmetry_equiv_pos_as_xyz
'x, y, z'
'-x, y+1/2, -z+1/2'
'-x, -y, -z'
'x, -y-1/2, z-1/2'

loop_
_atom_site_type_symbol
_atom_site_label
_atom_site_fract_x
_atom_site_fract_y
_atom_site_fract_z
_atom_site_U_iso_or_equiv
_atom_site_adp_type
_atom_site_calc_flag
_atom_site_refinement_flags
_atom_site_occupancy
_atom_site_symmetry_multiplicity
C C1 0.67104(13) -0.0244(2) 0.41235(9) 0.0308(4) Uani d . 1 1
C C2 0.48754(13) 0.0872(2) 0.36955(9) 0.0345(4) Uani d . 1 1
H H2A 0.4209 0.0984 0.3941 0.041 Uiso calc R 1 1
H H2B 0.47 0.0197 0.3156 0.041 Uiso calc R 1 1
C C3 0.52909(12) 0.2927(2) 0.35484(8) 0.0311(4) Uani d . 1 1
C C4 0.64423(13) 0.3033(2) 0.33980(9) 0.0334(4) Uani d . 1 1
C C5 0.71355(12) 0.1319(2) 0.36945(9) 0.0309(4) Uani d . 1 1
C C6 0.82476(13) 0.1305(2) 0.36328(9) 0.0384(4) Uani d . 1 1
H H6 0.8537 0.2318 0.3338 0.046 Uiso calc R 1 1
C C7 0.89190(15) -0.0181(2) 0.40005(10) 0.0431(4) Uani d . 1 1
H H7 0.9659 -0.0166 0.3963 0.052 Uiso calc R 1 1
C C8 0.84792(14) -0.1708(2) 0.44296(10) 0.0425(4) Uani d . 1 1
H H8 0.8933 -0.2712 0.4681 0.051 Uiso calc R 1 1
C C9 0.73865(13) -0.1761(2) 0.44890(9) 0.0368(4) Uani d . 1 1
H H9 0.7102 -0.2801 0.4771 0.044 Uiso calc R 1 1
C C10 0.47198(13) 0.4614(2) 0.35582(8) 0.0332(4) Uani d . 1 1
H H10 0.5096 0.578 0.3479 0.04 Uiso calc R 1 1
C C11 0.35772(13) 0.4872(2) 0.36769(9) 0.0319(4) Uani d . 1 1
C C12 0.27627(12) 0.3537(2) 0.33279(8) 0.0302(4) Uani d . 1 1
H H12 0.2937 0.2466 0.3005 0.036 Uiso calc R 1 1
C C13 0.16990(12) 0.3818(2) 0.34652(8) 0.0307(4) Uani d . 1 1
C C14 0.14246(14) 0.5448(2) 0.39277(9) 0.0360(4) Uani d . 1 1
H H14 0.0707 0.5638 0.4012 0.043 Uiso calc R 1 1
C C15 0.22209(14) 0.6782(2) 0.42606(9) 0.0387(4) Uani d . 1 1
H H15 0.2038 0.787 0.457 0.046 Uiso calc R 1 1
C C16 0.32907(14) 0.6509(2) 0.41361(9) 0.0364(4) Uani d . 1 1
H H16 0.3822 0.7419 0.4359 0.044 Uiso calc R 1 1
C C18 0.11018(14) 0.0863(2) 0.27058(10) 0.0392(4) Uani d . 1 1
H H18A 0.1373 0.1281 0.2203 0.059 Uiso calc R 1 1
H H18B 0.0455 0.008 0.2554 0.059 Uiso calc R 1 1
H H18C 0.1645 0.0078 0.3048 0.059 Uiso calc R 1 1
O O1 0.68030(9) 0.45005(16) 0.30738(7) 0.0461(3) Uani d . 1 1
O O2 0.56502(9) -0.03170(14) 0.42472(6) 0.0357(3) Uani d . 1 1
O O3 0.08530(8) 0.25717(14) 0.31708(6) 0.0377(3) Uani d . 1 1

loop_
_atom_site_aniso_label
_atom_site_aniso_U_11
_atom_site_aniso_U_22
_atom_site_aniso_U_33
_atom_site_aniso_U_12
_atom_site_aniso_U_13
_atom_site_aniso_U_23
C1 0.0339(10) 0.0333(8) 0.0255(7) -0.0017(7) 0.0053(7) -0.0052(6)
C2 0.0318(9) 0.0358(9) 0.0349(8) -0.0019(7) 0.0023(7) 0.0042(7)
C3 0.0340(10) 0.0331(8) 0.0250(7) -0.0038(7) 0.0010(7) 0.0028(6)
C4 0.0364(10) 0.0350(8) 0.0284(8) -0.0060(7) 0.0033(7) 0.0012(7)
C5 0.0338(10) 0.0342(8) 0.0246(7) -0.0045(7) 0.0043(6) -0.0018(6)
C6 0.0393(11) 0.0442(9) 0.0328(8) -0.0033(8) 0.0095(7) 0.0036(7)
C7 0.0347(10) 0.0541(10) 0.0421(9) 0.0034(8) 0.0115(8) 0.0024(8)
C8 0.0436(12) 0.0450(10) 0.0395(9) 0.0096(8) 0.0082(8) 0.0036(7)
C9 0.0440(11) 0.0340(8) 0.0331(8) 0.0016(8) 0.0086(7) 0.0027(7)
C10 0.0371(10) 0.0318(8) 0.0295(8) -0.0079(7) 0.0014(7) 0.0039(6)
C11 0.0369(10) 0.0295(8) 0.0285(7) -0.0001(7) 0.0031(7) 0.0063(6)
C12 0.0357(10) 0.0273(8) 0.0272(7) 0.0025(7) 0.0033(7) 0.0006(6)
C13 0.0327(10) 0.0304(8) 0.0279(7) -0.0003(7) 0.0012(7) 0.0029(7)
C14 0.0376(10) 0.0369(9) 0.0337(8) 0.0075(7) 0.0058(7) -0.0005(7)
C15 0.0505(12) 0.0320(8) 0.0328(8) 0.0067(8) 0.0036(8) -0.0029(7)
C16 0.0459(11) 0.0281(8) 0.0331(8) -0.0049(7) -0.0006(7) 0.0016(7)
C18 0.0399(10) 0.0356(9) 0.0414(9) -0.0022(7) 0.0035(8) -0.0060(7)
O1 0.0398(7) 0.0450(7) 0.0544(7) -0.0050(5) 0.0104(6) 0.0163(6)
O2 0.0322(7) 0.0353(6) 0.0399(6) -0.0008(5) 0.0064(5) 0.0092(5)
O3 0.0320(7) 0.0366(6) 0.0442(6) 0.0002(5) 0.0051(5) -0.0072(5)

loop_
_atom_type_symbol
_atom_type_description
_atom_type_scat_dispersion_real
_atom_type_scat_dispersion_imag
_atom_type_scat_source
C C 0.0033 0.0016 'International Tables Vol C Tables 4.2.6.8 and 6.1.1.4'
H H 0 0 'International Tables Vol C Tables 4.2.6.8 and 6.1.1.4'
O O 0.0106 0.006 'International Tables Vol C Tables 4.2.6.8 and 6.1.1.4'

loop_
_geom_angle_atom_site_label_1
_geom_angle_atom_site_label_2
_geom_angle_atom_site_label_3
_geom_angle
O2 C1 C9 116.60(12)
O2 C1 C5 122.87(13)
C9 C1 C5 120.44(14)
O2 C2 C3 112.97(13)
O2 C2 H2A 109
C3 C2 H2A 109
O2 C2 H2B 109
C3 C2 H2B 109
H2A C2 H2B 107.8
C10 C3 C4 119.08(13)
C10 C3 C2 125.45(14)
C4 C3 C2 115.46(13)
O1 C4 C5 122.03(14)
O1 C4 C3 121.80(13)
C5 C4 C3 116.12(12)
C6 C5 C1 118.60(14)
C6 C5 C4 121.17(13)
C1 C5 C4 119.92(13)
C7 C6 C5 121.05(14)
C7 C6 H6 119.5
C5 C6 H6 119.5
C6 C7 C8 119.27(15)
C6 C7 H7 120.4
C8 C7 H7 120.4
C9 C8 C7 121.20(15)
C9 C8 H8 119.4
C7 C8 H8 119.4
C8 C9 C1 119.43(14)
C8 C9 H9 120.3
C1 C9 H9 120.3
C3 C10 C11 128.70(13)
C3 C10 H10 115.6
C11 C10 H10 115.6
C16 C11 C12 119.11(14)
C16 C11 C10 119.20(14)
C12 C11 C10 121.68(13)
C13 C12 C11 119.85(13)
C13 C12 H12 120.1
C11 C12 H12 120.1
O3 C13 C12 124.26(13)
O3 C13 C14 115.26(13)
C12 C13 C14 120.48(14)
C15 C14 C13 119.80(15)
C15 C14 H14 120.1
C13 C14 H14 120.1
C14 C15 C16 120.36(14)
C14 C15 H15 119.8
C16 C15 H15 119.8
C15 C16 C11 120.37(15)
C15 C16 H16 119.8
C11 C16 H16 119.8
O3 C18 H18A 109.5
O3 C18 H18B 109.5
H18A C18 H18B 109.5
O3 C18 H18C 109.5
H18A C18 H18C 109.5
H18B C18 H18C 109.5
C1 O2 C2 117.43(10)
C13 O3 C18 117.11(11)

loop_
_geom_bond_atom_site_label_1
_geom_bond_atom_site_label_2
_geom_bond_distance
C1 O2 1.3610(18)
C1 C9 1.391(2)
C1 C5 1.400(2)
C2 O2 1.4443(18)
C2 C3 1.504(2)
C2 H2A 0.97
C2 H2B 0.97
C3 C10 1.337(2)
C3 C4 1.487(2)
C4 O1 1.2290(16)
C4 C5 1.472(2)
C5 C6 1.399(2)
C6 C7 1.375(2)
C6 H6 0.93
C7 C8 1.391(2)
C7 H7 0.93
C8 C9 1.374(2)
C8 H8 0.93
C9 H9 0.93
C10 C11 1.469(2)
C10 H10 0.93
C11 C16 1.397(2)
C11 C12 1.403(2)
C12 C13 1.384(2)
C12 H12 0.93
C13 O3 1.3697(18)
C13 C14 1.392(2)
C14 C15 1.380(2)
C14 H14 0.93
C15 C16 1.384(2)
C15 H15 0.93
C16 H16 0.93
C18 O3 1.4264(16)
C18 H18A 0.96
C18 H18B 0.96
C18 H18C 0.96

loop_
_geom_hbond_atom_site_label_D
_geom_hbond_atom_site_label_H
_geom_hbond_atom_site_label_A
_geom_hbond_site_symmetry_A
_geom_hbond_distance_DH
_geom_hbond_distance_HA
_geom_hbond_distance_DA
_geom_hbond_angle_DHA
C2 H2B O1 2_645 0.97 2.54 3.3808(19) 145
C18 H18B O3 2_545 0.96 2.50 3.4227(19) 161

loop_
_geom_torsion_atom_site_label_1
_geom_torsion_atom_site_label_2
_geom_torsion_atom_site_label_3
_geom_torsion_atom_site_label_4
_geom_torsion
O2 C2 C3 C10 -136.04(14)
O2 C2 C3 C4 42.74(17)
C10 C3 C4 O1 -19.0(2)
C2 C3 C4 O1 162.15(13)
C10 C3 C4 C5 158.36(13)
C2 C3 C4 C5 -20.50(18)
O2 C1 C5 C6 177.14(12)
C9 C1 C5 C6 0.8(2)
O2 C1 C5 C4 3.5(2)
C9 C1 C5 C4 -172.79(13)
O1 C4 C5 C6 1.2(2)
C3 C4 C5 C6 -176.16(12)
O1 C4 C5 C1 174.63(13)
C3 C4 C5 C1 -2.72(19)
C1 C5 C6 C7 -1.5(2)
C4 C5 C6 C7 172.06(14)
C5 C6 C7 C8 0.9(2)
C6 C7 C8 C9 0.3(2)
C7 C8 C9 C1 -0.9(2)
O2 C1 C9 C8 -176.20(13)
C5 C1 C9 C8 0.3(2)
C4 C3 C10 C11 178.71(13)
C2 C3 C10 C11 -2.6(2)
C3 C10 C11 C16 143.03(15)
C3 C10 C11 C12 -38.1(2)
C16 C11 C12 C13 -2.14(19)
C10 C11 C12 C13 179.04(12)
C11 C12 C13 O3 -178.24(12)
C11 C12 C13 C14 1.8(2)
O3 C13 C14 C15 179.26(12)
C12 C13 C14 C15 -0.8(2)
C13 C14 C15 C16 0.1(2)
C14 C15 C16 C11 -0.4(2)
C12 C11 C16 C15 1.5(2)
C10 C11 C16 C15 -179.69(13)
C9 C1 O2 C2 -163.08(12)
C5 C1 O2 C2 20.46(18)
C3 C2 O2 C1 -43.00(16)
C12 C13 O3 C18 1.11(19)
C14 C13 O3 C18 -178.95(12)

loop_
_cod_related_entry_id
_cod_related_entry_database
_cod_related_entry_code
1 ChemSpider 1992165
